data_4028424
loop_
_publ_author_name
'Mari Fe Flores'
'Pilar Garc\'ia-Garc\'ia'
'Narciso M. Garrido'
'Isidro S. Marcos'
'Francisca Sanz-Gonz\'alez'
'David D\'iez'

_publ_contact_author_address
;
Departamento de Quimica Organica,
Facultad de Ciencias Quimicas,
Universidad de Salamanca,
37008-Salamanca. Spain
;
_publ_contact_author_email ddm@usal.es
_publ_contact_author_fax '0034 923294574'
_publ_contact_author_name 'David Diez Martin'
_publ_contact_author_phone '0034 923294474'
_publ_section_title
;
 Domino Elimination/Nucleophilic Addition in the Synthesis of Chiral
 Pyrrolidines
;
_journal_name_full 'Journal of Organic Chemistry'
_journal_page_first 7068
_journal_page_last 7075
_journal_paper_doi 10.1021/jo400873c
_journal_volume 78
_journal_year 2013
_chemical_absolute_configuration rm
_chemical_formula_moiety 'C21 H24 F N O5 S'
_chemical_formula_sum 'C21 H24 F N O5 S'
_chemical_formula_weight 421.47
_chemical_name_systematic
; 
 ? 
;
_space_group_IT_number 4
_symmetry_cell_setting monoclinic
_symmetry_space_group_name_Hall 'P 2yb'
_symmetry_space_group_name_H-M 'P 1 21 1'
_atom_sites_solution_hydrogens geom
_atom_sites_solution_primary direct
_atom_sites_solution_secondary difmap
_audit_creation_method 'form.cif (version 2.0)'
_cell_angle_alpha 90.00
_cell_angle_beta 99.092(2)
_cell_angle_gamma 90.00
_cell_formula_units_Z 2
_cell_length_a 10.7117(4)
_cell_length_b 7.4436(2)
_cell_length_c 13.4290(5)
_cell_measurement_reflns_used 4268
_cell_measurement_temperature 298(2)
_cell_measurement_theta_max 67.11
_cell_measurement_theta_min 4.18
_cell_volume 1057.29(6)
_computing_cell_refinement 'SAINT (Bruker 2006)'
_computing_data_collection 'APEX 2 (Bruker 2006)'
_computing_data_reduction 'SAINT (Bruker 2006)'
_computing_molecular_graphics 'Mercury 2.3 (Macrae et al, 2008)'
_computing_publication_material 'Bruker SHELXTL'
_computing_structure_refinement 'SHELXL-97 (Sheldrick, 1997)'
_computing_structure_solution 'SHELXS-97 (Sheldrick, 1990)'
_diffrn_ambient_temperature 298(2)
_diffrn_measured_fraction_theta_full 0.941
_diffrn_measured_fraction_theta_max 0.941
_diffrn_measurement_device_type 'Bruker APEXII CCD area-detector'
_diffrn_measurement_method 'phi and omega scans'
_diffrn_radiation_monochromator graphite
_diffrn_radiation_source 'fine-focus sealed tube'
_diffrn_radiation_type CuK\a
_diffrn_radiation_wavelength 1.54178
_diffrn_reflns_av_R_equivalents 0.0396
_diffrn_reflns_av_sigmaI/netI 0.0525
_diffrn_reflns_limit_h_max 12
_diffrn_reflns_limit_h_min -12
_diffrn_reflns_limit_k_max 5
_diffrn_reflns_limit_k_min -8
_diffrn_reflns_limit_l_max 15
_diffrn_reflns_limit_l_min -15
_diffrn_reflns_number 7399
_diffrn_reflns_theta_full 67.11
_diffrn_reflns_theta_max 67.11
_diffrn_reflns_theta_min 3.33
_exptl_absorpt_coefficient_mu 1.715
_exptl_absorpt_correction_T_max 0.842
_exptl_absorpt_correction_T_min 0.771
_exptl_absorpt_correction_type multi-scan
_exptl_absorpt_process_details 'SADABS (Bruker, 2006)'
_exptl_crystal_colour colorless
_exptl_crystal_density_diffrn 1.324
_exptl_crystal_description Prismatic
_exptl_crystal_F_000 444
_exptl_crystal_size_max 0.20
_exptl_crystal_size_mid 0.15
_exptl_crystal_size_min 0.10
_refine_diff_density_max 0.150
_refine_diff_density_min -0.179
_refine_diff_density_rms 0.031
_refine_ls_abs_structure_details 'Flack H D (1983), Acta Cryst. A39, 876-881'
_refine_ls_abs_structure_Flack 0.03(2)
_refine_ls_extinction_coef 0.0051(6)
_refine_ls_extinction_expression Fc^*^=kFc[1+0.001xFc^2^\l^3^/sin(2\q)]^-1/4^
_refine_ls_extinction_method SHELXL
_refine_ls_goodness_of_fit_ref 1.079
_refine_ls_hydrogen_treatment mixed
_refine_ls_matrix_type full
_refine_ls_number_parameters 283
_refine_ls_number_reflns 2529
_refine_ls_number_restraints 1
_refine_ls_restrained_S_all 1.078
_refine_ls_R_factor_all 0.0340
_refine_ls_R_factor_gt 0.0317
_refine_ls_shift/su_max 0.001
_refine_ls_shift/su_mean 0.000
_refine_ls_structure_factor_coef Fsqd
_refine_ls_weighting_details 'calc w=1/[\s^2^(Fo^2^)+(0.0148P)^2^+0.1540P] where P=(Fo^2^+2Fc^2^)/3'
_refine_ls_weighting_scheme calc
_refine_ls_wR_factor_gt 0.0722
_refine_ls_wR_factor_ref 0.0738
_reflns_number_gt 2371
_reflns_number_total 2529
_reflns_threshold_expression >2sigma(I)
_cod_data_source_file jo400873c_si_001.cif
_cod_data_source_block 13
_cod_original_sg_symbol_Hall P2yb
_cod_database_code 4028424

loop_
_symmetry_equiv_pos_as_xyz
'x, y, z'
'-x, y+1/2, -z'

loop_
_atom_site_label
_atom_site_type_symbol
_atom_site_fract_x
_atom_site_fract_y
_atom_site_fract_z
_atom_site_U_iso_or_equiv
_atom_site_adp_type
_atom_site_occupancy
_atom_site_symmetry_multiplicity
_atom_site_calc_flag
_atom_site_refinement_flags
S1 S 0.94562(5) 0.65634(9) 0.22445(4) 0.04439(17) Uani 1 1 d .
O1 O 1.08090(15) 0.6530(3) 0.24802(17) 0.0759(6) Uani 1 1 d .
O2 O 0.8763(2) 0.5191(2) 0.26765(15) 0.0573(5) Uani 1 1 d .
O3 O 0.7703(2) 1.2017(2) 0.18420(17) 0.0698(6) Uani 1 1 d .
H3 H 0.7929 1.2990 0.2095 0.105 Uiso 1 1 calc R
O4 O 0.60281(15) 0.6499(3) 0.22632(16) 0.0633(5) Uani 1 1 d .
O5 O 0.44788(19) 0.8575(3) 0.21477(19) 0.0757(7) Uani 1 1 d .
N1 N 0.7263(2) 1.0896(3) 0.25826(19) 0.0513(5) Uani 1 1 d .
C1 C 1.0799(2) 1.1574(4) 0.37839(17) 0.0502(5) Uani 1 1 d .
H1 H 1.0096 1.2207 0.3471 0.060 Uiso 1 1 calc R
C2 C 1.1950(3) 1.2438(4) 0.3977(2) 0.0599(7) Uani 1 1 d .
H2 H 1.2036 1.3629 0.3789 0.072 Uiso 1 1 calc R
C3 C 1.2957(2) 1.1489(6) 0.4451(2) 0.0672(8) Uani 1 1 d .
C4 C 1.2871(3) 0.9747(5) 0.4745(3) 0.0756(9) Uani 1 1 d .
H4 H 1.3575 0.9142 0.5079 0.091 Uiso 1 1 calc R
C5 C 1.1704(3) 0.8901(4) 0.4534(2) 0.0643(8) Uani 1 1 d .
H5 H 1.1627 0.7712 0.4728 0.077 Uiso 1 1 calc R
C6 C 1.0655(2) 0.9797(3) 0.40410(17) 0.0435(6) Uani 1 1 d .
C7 C 0.9390(2) 0.8892(3) 0.37855(18) 0.0467(6) Uani 1 1 d .
H7A H 0.8770 0.9580 0.4078 0.056 Uiso 1 1 calc R
H7B H 0.9441 0.7709 0.4093 0.056 Uiso 1 1 calc R
C8 C 0.8927(2) 0.8687(3) 0.26414(18) 0.0376(5) Uani 1 1 d .
C9 C 0.5893(3) 1.1073(4) 0.2467(3) 0.0751(10) Uani 1 1 d .
H9A H 0.5530 1.1253 0.1765 0.090 Uiso 1 1 calc R
H9B H 0.5655 1.2071 0.2861 0.090 Uiso 1 1 calc R
C10 C 0.5466(3) 0.9297(4) 0.2857(3) 0.0580(7) Uani 1 1 d .
C11 C 0.4682(2) 0.6696(5) 0.2080(2) 0.0654(8) Uani 1 1 d .
C12 C 0.6573(2) 0.7979(3) 0.2834(2) 0.0450(6) Uani 1 1 d .
C13 C 0.7509(2) 0.9024(3) 0.23163(19) 0.0385(5) Uani 1 1 d .
C14 C 0.4206(5) 0.6056(7) 0.1034(4) 0.1286(19) Uani 1 1 d .
H14A H 0.3302 0.6163 0.0901 0.193 Uiso 1 1 calc R
H14B H 0.4441 0.4822 0.0971 0.193 Uiso 1 1 calc R
H14C H 0.4569 0.6773 0.0560 0.193 Uiso 1 1 calc R
C15 C 0.4109(3) 0.5737(5) 0.2894(4) 0.0925(14) Uani 1 1 d .
H15A H 0.4527 0.6121 0.3545 0.139 Uiso 1 1 calc R
H15B H 0.4212 0.4464 0.2829 0.139 Uiso 1 1 calc R
H15C H 0.3225 0.6019 0.2826 0.139 Uiso 1 1 calc R
C16 C 0.9024(2) 0.6515(4) 0.09237(18) 0.0459(5) Uani 1 1 d .
C17 C 0.9849(3) 0.7147(4) 0.0314(3) 0.0709(9) Uani 1 1 d .
H17 H 1.0635 0.7603 0.0595 0.085 Uiso 1 1 calc R
C18 C 0.9495(5) 0.7093(5) -0.0718(3) 0.0923(13) Uani 1 1 d .
H18 H 1.0043 0.7527 -0.1134 0.111 Uiso 1 1 calc R
C19 C 0.8342(4) 0.6407(5) -0.1137(3) 0.0899(11) Uani 1 1 d .
H19 H 0.8113 0.6368 -0.1834 0.108 Uiso 1 1 calc R
C20 C 0.7527(3) 0.5777(4) -0.0524(2) 0.0699(9) Uani 1 1 d .
H20 H 0.6745 0.5314 -0.0806 0.084 Uiso 1 1 calc R
C21 C 0.7864(3) 0.5829(4) 0.0505(2) 0.0510(6) Uani 1 1 d .
H21 H 0.7311 0.5402 0.0919 0.061 Uiso 1 1 calc R
F1 F 1.41107(17) 1.2311(3) 0.46523(17) 0.0999(8) Uani 1 1 d .
H13 H 0.728(2) 0.888(3) 0.1602(18) 0.027(5) Uiso 1 1 d .
H8 H 0.936(2) 0.937(3) 0.2342(18) 0.029(6) Uiso 1 1 d .
H12 H 0.692(2) 0.763(3) 0.351(2) 0.043(7) Uiso 1 1 d .
H10 H 0.526(3) 0.936(5) 0.353(3) 0.083(11) Uiso 1 1 d .

loop_
_atom_site_aniso_label
_atom_site_aniso_U_11
_atom_site_aniso_U_22
_atom_site_aniso_U_33
_atom_site_aniso_U_23
_atom_site_aniso_U_13
_atom_site_aniso_U_12
S1 0.0365(3) 0.0390(3) 0.0553(3) -0.0060(3) 0.0000(2) 0.0006(3)
O1 0.0376(9) 0.0817(14) 0.1029(16) -0.0284(15) -0.0054(9) 0.0119(12)
O2 0.0753(13) 0.0342(10) 0.0599(11) 0.0067(9) 0.0033(9) 0.0000(9)
O3 0.0936(15) 0.0345(11) 0.0813(14) 0.0109(9) 0.0139(11) -0.0091(10)
O4 0.0402(8) 0.0487(10) 0.1046(15) -0.0141(12) 0.0222(9) -0.0112(10)
O5 0.0532(12) 0.0563(12) 0.1107(18) 0.0200(12) -0.0088(11) 0.0044(10)
N1 0.0566(13) 0.0310(10) 0.0674(14) 0.0006(9) 0.0135(11) 0.0026(9)
C1 0.0540(13) 0.0521(14) 0.0436(11) -0.0039(14) 0.0051(10) -0.0069(14)
C2 0.0653(18) 0.0631(17) 0.0509(15) -0.0067(13) 0.0078(13) -0.0196(14)
C3 0.0550(15) 0.094(2) 0.0533(14) -0.0187(19) 0.0089(12) -0.0284(19)
C4 0.0536(18) 0.096(3) 0.071(2) -0.0065(18) -0.0107(15) 0.0041(17)
C5 0.0610(18) 0.0611(18) 0.0650(17) 0.0018(15) -0.0080(14) -0.0036(14)
C6 0.0467(14) 0.0480(15) 0.0354(12) -0.0057(10) 0.0048(10) -0.0054(11)
C7 0.0512(14) 0.0486(15) 0.0402(12) 0.0018(11) 0.0070(10) -0.0075(11)
C8 0.0386(12) 0.0336(12) 0.0413(12) 0.0006(10) 0.0080(10) -0.0104(10)
C9 0.0584(17) 0.0410(18) 0.126(3) -0.0028(16) 0.0154(17) 0.0121(12)
C10 0.0444(15) 0.0588(18) 0.073(2) -0.0002(14) 0.0149(13) 0.0083(12)
C11 0.0429(13) 0.0519(16) 0.098(2) 0.0119(18) -0.0011(13) -0.0040(14)
C12 0.0394(13) 0.0398(14) 0.0566(15) 0.0030(12) 0.0101(11) 0.0013(10)
C13 0.0436(13) 0.0269(12) 0.0447(13) 0.0007(10) 0.0065(10) -0.0008(9)
C14 0.130(4) 0.110(4) 0.127(4) -0.013(3) -0.038(3) -0.027(3)
C15 0.0481(18) 0.071(2) 0.165(4) 0.033(2) 0.036(2) 0.0030(15)
C16 0.0489(12) 0.0341(11) 0.0562(13) -0.0100(13) 0.0132(10) -0.0041(12)
C17 0.078(2) 0.0568(18) 0.088(2) -0.0229(15) 0.0442(18) -0.0222(14)
C18 0.147(4) 0.065(2) 0.081(2) -0.0122(18) 0.069(3) -0.019(2)
C19 0.155(4) 0.064(2) 0.0532(16) -0.0071(18) 0.022(2) 0.006(3)
C20 0.081(2) 0.0672(19) 0.0577(18) -0.0094(14) -0.0024(16) 0.0056(16)
C21 0.0494(15) 0.0467(14) 0.0561(15) -0.0076(11) 0.0063(12) -0.0037(11)
F1 0.0580(11) 0.144(2) 0.0945(14) -0.0181(13) 0.0032(10) -0.0456(12)

loop_
_atom_type_symbol
_atom_type_description
_atom_type_scat_dispersion_real
_atom_type_scat_dispersion_imag
_atom_type_scat_source
C C 0.0181 0.0091 'International Tables Vol C Tables 4.2.6.8 and 6.1.1.4'
H H 0.0000 0.0000 'International Tables Vol C Tables 4.2.6.8 and 6.1.1.4'
N N 0.0311 0.0180 'International Tables Vol C Tables 4.2.6.8 and 6.1.1.4'
O O 0.0492 0.0322 'International Tables Vol C Tables 4.2.6.8 and 6.1.1.4'
F F 0.0727 0.0534 'International Tables Vol C Tables 4.2.6.8 and 6.1.1.4'
S S 0.3331 0.5567 'International Tables Vol C Tables 4.2.6.8 and 6.1.1.4'

loop_
_geom_angle_atom_site_label_1
_geom_angle_atom_site_label_2
_geom_angle_atom_site_label_3
_geom_angle
O1 S1 O2 117.85(14)
O1 S1 C16 108.53(12)
O2 S1 C16 108.74(12)
O1 S1 C8 107.83(13)
O2 S1 C8 107.42(12)
C16 S1 C8 105.84(12)
N1 O3 H3 109.5
C12 O4 C11 109.4(2)
C10 O5 C11 108.2(2)
O3 N1 C9 108.0(2)
O3 N1 C13 106.93(19)
C9 N1 C13 106.0(2)
C2 C1 C6 122.1(3)
C2 C1 H1 119.0
C6 C1 H1 119.0
C3 C2 C1 117.7(3)
C3 C2 H2 121.2
C1 C2 H2 121.2
C2 C3 C4 123.0(3)
C2 C3 F1 119.0(4)
C4 C3 F1 118.0(3)
C3 C4 C5 118.2(3)
C3 C4 H4 120.9
C5 C4 H4 120.9
C6 C5 C4 121.1(3)
C6 C5 H5 119.4
C4 C5 H5 119.4
C1 C6 C5 117.9(2)
C1 C6 C7 120.3(2)
C5 C6 C7 121.9(2)
C6 C7 C8 114.0(2)
C6 C7 H7A 108.7
C8 C7 H7A 108.7
C6 C7 H7B 108.7
C8 C7 H7B 108.7
H7A C7 H7B 107.6
C13 C8 C7 114.5(2)
C13 C8 S1 113.94(16)
C7 C8 S1 108.42(18)
C13 C8 H8 111.2(16)
C7 C8 H8 107.8(16)
S1 C8 H8 99.8(16)
N1 C9 C10 103.7(2)
N1 C9 H9A 111.0
C10 C9 H9A 111.0
N1 C9 H9B 111.0
C10 C9 H9B 111.0
H9A C9 H9B 109.0
O5 C10 C9 109.4(3)
O5 C10 C12 103.9(2)
C9 C10 C12 105.8(2)
O5 C10 H10 113(2)
C9 C10 H10 114(2)
C12 C10 H10 110(2)
O5 C11 O4 104.5(2)
O5 C11 C14 110.0(3)
O4 C11 C14 108.3(3)
O5 C11 C15 109.5(3)
O4 C11 C15 109.8(3)
C14 C11 C15 114.3(3)
O4 C12 C13 113.3(2)
O4 C12 C10 104.7(2)
C13 C12 C10 104.3(2)
O4 C12 H12 111.6(15)
C13 C12 H12 112.4(15)
C10 C12 H12 109.9(15)
N1 C13 C12 102.54(19)
N1 C13 C8 106.98(19)
C12 C13 C8 118.8(2)
N1 C13 H13 108.8(13)
C12 C13 H13 108.5(13)
C8 C13 H13 110.7(13)
C11 C14 H14A 109.5
C11 C14 H14B 109.5
H14A C14 H14B 109.5
C11 C14 H14C 109.5
H14A C14 H14C 109.5
H14B C14 H14C 109.5
C11 C15 H15A 109.5
C11 C15 H15B 109.5
H15A C15 H15B 109.5
C11 C15 H15C 109.5
H15A C15 H15C 109.5
H15B C15 H15C 109.5
C21 C16 C17 120.3(3)
C21 C16 S1 119.71(19)
C17 C16 S1 120.0(2)
C18 C17 C16 119.1(3)
C18 C17 H17 120.4
C16 C17 H17 120.4
C19 C18 C17 120.7(3)
C19 C18 H18 119.7
C17 C18 H18 119.7
C18 C19 C20 119.8(3)
C18 C19 H19 120.1
C20 C19 H19 120.1
C21 C20 C19 120.2(3)
C21 C20 H20 119.9
C19 C20 H20 119.9
C20 C21 C16 119.9(3)
C20 C21 H21 120.0
C16 C21 H21 120.0

loop_
_geom_bond_atom_site_label_1
_geom_bond_atom_site_label_2
_geom_bond_distance
S1 O1 1.4338(17)
S1 O2 1.438(2)
S1 C16 1.761(2)
S1 C8 1.789(3)
O3 N1 1.434(3)
O3 H3 0.8200
O4 C12 1.415(3)
O4 C11 1.432(3)
O5 C10 1.413(4)
O5 C11 1.421(4)
N1 C9 1.457(4)
N1 C13 1.473(3)
C1 C2 1.379(4)
C1 C6 1.382(4)
C1 H1 0.9300
C2 C3 1.360(5)
C2 H2 0.9300
C3 C4 1.363(5)
C3 F1 1.368(3)
C4 C5 1.388(5)
C4 H4 0.9300
C5 C6 1.382(4)
C5 H5 0.9300
C6 C7 1.503(3)
C7 C8 1.546(3)
C7 H7A 0.9700
C7 H7B 0.9700
C8 C13 1.534(3)
C8 H8 0.83(3)
C9 C10 1.519(4)
C9 H9A 0.9700
C9 H9B 0.9700
C10 C12 1.543(4)
C10 H10 0.96(4)
C11 C14 1.493(6)
C11 C15 1.515(5)
C12 C13 1.521(3)
C12 H12 0.96(3)
C13 H13 0.96(2)
C14 H14A 0.9600
C14 H14B 0.9600
C14 H14C 0.9600
C15 H15A 0.9600
C15 H15B 0.9600
C15 H15C 0.9600
C16 C21 1.378(3)
C16 C17 1.379(4)
C17 C18 1.378(5)
C17 H17 0.9300
C18 C19 1.373(6)
C18 H18 0.9300
C19 C20 1.373(5)
C19 H19 0.9300
C20 C21 1.372(4)
C20 H20 0.9300
C21 H21 0.9300
